data_4061798
_journal_name_full Organometallics
_journal_paper_doi 10.1021/om050700i
_journal_year 2005
_chemical_formula_sum 'C41.5 H68 Cl2 N2 O2 P2 Rh2'
_chemical_formula_weight 965.67
_space_group_IT_number 2
_symmetry_cell_setting triclinic
_symmetry_Int_Tables_number 2
_symmetry_space_group_name_Hall '-P 1'
_symmetry_space_group_name_H-M 'P -1'
_cell_angle_alpha 105.193(2)
_cell_angle_beta 95.559(2)
_cell_angle_gamma 111.160(2)
_cell_formula_units_Z 2
_cell_length_a 12.854(1)
_cell_length_b 13.311(2)
_cell_length_c 15.473(2)
_cell_measurement_temperature 129.2
_cell_volume 2328.1(4)
_exptl_crystal_density_diffrn 1.377
_cod_original_formula_sum 'C41.50 H68 Cl2 N2 O2 P2 Rh2 '
_cod_database_code 4061798

loop_
_symmetry_equiv_pos_as_xyz
x,y,z
-x,-y,-z

loop_
_atom_site_label
_atom_site_type_symbol
_atom_site_fract_x
_atom_site_fract_y
_atom_site_fract_z
_atom_site_U_iso_or_equiv
_atom_site_adp_type
_atom_site_occupancy
_atom_site_calc_flag
_atom_site_refinement_flags
_atom_site_disorder_assembly
_atom_site_disorder_group
Rh1 Rh 0.14902(4) 0.22954(4) 0.63132(3) 0.0207(1) Uani 1.00 d . . .
Rh2 Rh 0.12271(4) 0.44207(4) 0.73682(3) 0.0224(1) Uani 1.00 d . . .
Cl1 Cl 0.0498(1) 0.2532(1) 0.7545(1) 0.0287(4) Uani 1.00 d . . .
Cl2 Cl 0.0522(1) 0.3361(1) 0.57758(9) 0.0262(4) Uani 1.00 d . . .
P1 P 0.2389(1) 0.1420(1) 0.6853(1) 0.0227(4) Uani 1.00 d . . .
P2 P 0.1903(1) 0.6038(1) 0.7121(1) 0.0248(4) Uani 1.00 d . . .
O1 O 0.3634(3) 0.1501(3) 0.6627(3) 0.029(1) Uani 1.00 d . . .
O2 O 0.3004(3) 0.7126(3) 0.7851(3) 0.037(1) Uani 1.00 d . . .
N1 N 0.2511(4) 0.1963(4) 0.4635(3) 0.032(2) Uani 1.00 d . . .
N2 N 0.1956(5) 0.5601(4) 0.9414(3) 0.037(2) Uani 1.00 d . . .
C1 C 0.2147(5) 0.2105(5) 0.5292(4) 0.023(2) Uani 1.00 d . . .
C2 C 0.3051(6) 0.1813(6) 0.3863(4) 0.038(2) Uani 1.00 d . . .
C3 C 0.313(1) 0.2730(9) 0.3451(7) 0.112(5) Uani 1.00 d . . .
C4 C 0.2366(7) 0.0644(7) 0.3181(5) 0.061(3) Uani 1.00 d . . .
C5 C 0.4236(7) 0.1893(7) 0.4216(5) 0.061(3) Uani 1.00 d . . .
C6 C 0.2664(6) 0.1756(5) 0.8101(4) 0.035(2) Uani 1.00 d . . .
C7 C 0.3329(6) 0.3030(6) 0.8583(4) 0.041(2) Uani 1.00 d . . .
C8 C 0.3250(8) 0.1061(7) 0.8430(5) 0.068(3) Uani 1.00 d . . .
C9 C 0.1733(5) -0.0143(5) 0.6387(4) 0.029(2) Uani 1.00 d . . .
C10 C 0.0551(6) -0.0596(5) 0.6612(5) 0.039(2) Uani 1.00 d . . .
C11 C 0.1654(6) -0.0525(5) 0.5358(4) 0.039(2) Uani 1.00 d . . .
C12 C 0.4624(5) 0.2413(5) 0.6683(4) 0.026(2) Uani 1.00 d . . .
C13 C 0.4670(5) 0.3489(5) 0.6772(4) 0.027(2) Uani 1.00 d . . .
C14 C 0.5695(6) 0.4324(5) 0.6789(4) 0.034(2) Uani 1.00 d . . .
C15 C 0.6649(6) 0.4085(5) 0.6715(4) 0.036(2) Uani 1.00 d . . .
C16 C 0.6608(5) 0.3010(5) 0.6623(4) 0.030(2) Uani 1.00 d . . .
C17 C 0.5579(5) 0.2145(5) 0.6592(4) 0.026(2) Uani 1.00 d . . .
C18 C 0.7661(6) 0.2777(6) 0.6549(5) 0.046(2) Uani 1.00 d . . .
C19 C 0.5472(6) 0.0947(5) 0.6467(5) 0.040(2) Uani 1.00 d . . .
C20 C 0.1689(5) 0.5160(5) 0.8633(4) 0.030(2) Uani 1.00 d . . .
C21 C 0.2408(7) 0.6114(6) 1.0397(4) 0.047(2) Uani 1.00 d . . .
C22 C 0.298(2) 0.7351(8) 1.0627(7) 0.187(6) Uani 1.00 d . . .
C23 C 0.1456(10) 0.578(1) 1.0873(6) 0.154(5) Uani 1.00 d . . .
C24 C 0.3256(10) 0.5648(10) 1.0654(6) 0.105(4) Uani 1.00 d . . .
C25 C 0.2328(5) 0.6005(5) 0.6021(4) 0.031(2) Uani 1.00 d . . .
C26 C 0.3221(6) 0.5499(5) 0.5893(4) 0.038(2) Uani 1.00 d . . .
C27 C 0.2722(6) 0.7168(6) 0.5850(5) 0.049(2) Uani 1.00 d . . .
C28 C 0.0959(6) 0.6791(5) 0.7181(4) 0.034(2) Uani 1.00 d . . .
C29 C -0.0121(6) 0.6095(5) 0.6428(5) 0.042(2) Uani 1.00 d . . .
C30 C 0.0660(8) 0.7025(7) 0.8122(5) 0.071(3) Uani 1.00 d . . .
C31 C 0.4077(5) 0.7204(5) 0.8209(4) 0.027(2) Uani 1.00 d . . .
C32 C 0.4292(5) 0.6258(5) 0.8232(4) 0.029(2) Uani 1.00 d . . .
C33 C 0.5381(6) 0.6427(5) 0.8635(4) 0.032(2) Uani 1.00 d . . .
C34 C 0.6213(5) 0.7507(5) 0.8999(4) 0.033(2) Uani 1.00 d . . .
C35 C 0.5993(5) 0.8461(5) 0.8981(4) 0.030(2) Uani 1.00 d . . .
C36 C 0.4909(5) 0.8304(5) 0.8580(4) 0.026(2) Uani 1.00 d . . .
C37 C 0.6927(6) 0.9633(5) 0.9396(4) 0.039(2) Uani 1.00 d . . .
C38 C 0.4637(6) 0.9296(5) 0.8528(4) 0.038(2) Uani 1.00 d . . .
C39 C 0.0456(8) 0.0792(8) 1.0867(7) 0.074(3) Uani 1.00 d . . .
C40 C 0.0370(8) 0.1175(9) 1.0073(8) 0.087(4) Uani 1.00 d . . .
C41 C -0.0067(8) 0.041(1) 0.9210(8) 0.091(4) Uani 1.00 d . . .
C42 C 0.076(1) 0.238(1) 1.007(1) 0.058(4) Uiso 0.50 d P . .
H1 H 0.3565 0.3452 0.3896 0.1343 Uiso 1.00 calc . . .
H2 H 0.3478 0.2641 0.2941 0.1343 Uiso 1.00 calc . . .
H3 H 0.2379 0.2680 0.3255 0.1343 Uiso 1.00 calc . . .
H4 H 0.1616 0.0575 0.2972 0.0735 Uiso 1.00 calc . . .
H5 H 0.2723 0.0537 0.2674 0.0735 Uiso 1.00 calc . . .
H6 H 0.2328 0.0084 0.3466 0.0735 Uiso 1.00 calc . . .
H7 H 0.4169 0.1319 0.4492 0.0729 Uiso 1.00 calc . . .
H8 H 0.4609 0.1789 0.3720 0.0729 Uiso 1.00 calc . . .
H9 H 0.4669 0.2619 0.4657 0.0729 Uiso 1.00 calc . . .
H10 H 0.1943 0.1553 0.8268 0.0418 Uiso 1.00 calc . . .
H11 H 0.3421 0.3184 0.9228 0.0492 Uiso 1.00 calc . . .
H12 H 0.4058 0.3268 0.8430 0.0492 Uiso 1.00 calc . . .
H13 H 0.2921 0.3432 0.8393 0.0492 Uiso 1.00 calc . . .
H14 H 0.2798 0.0273 0.8137 0.0814 Uiso 1.00 calc . . .
H15 H 0.3982 0.1249 0.8281 0.0814 Uiso 1.00 calc . . .
H16 H 0.3332 0.1231 0.9075 0.0814 Uiso 1.00 calc . . .
H17 H 0.2201 -0.0433 0.6665 0.0351 Uiso 1.00 calc . . .
H18 H 0.0622 -0.0353 0.7257 0.0469 Uiso 1.00 calc . . .
H19 H 0.0074 -0.0312 0.6336 0.0469 Uiso 1.00 calc . . .
H20 H 0.0225 -0.1403 0.6382 0.0469 Uiso 1.00 calc . . .
H21 H 0.1337 -0.1332 0.5127 0.0465 Uiso 1.00 calc . . .
H22 H 0.1179 -0.0247 0.5071 0.0465 Uiso 1.00 calc . . .
H23 H 0.2395 -0.0235 0.5234 0.0465 Uiso 1.00 calc . . .
H24 H 0.4010 0.3648 0.6821 0.0324 Uiso 1.00 calc . . .
H25 H 0.5747 0.5071 0.6852 0.0406 Uiso 1.00 calc . . .
H26 H 0.7348 0.4673 0.6727 0.0432 Uiso 1.00 calc . . .
H27 H 0.7944 0.2699 0.7108 0.0554 Uiso 1.00 calc . . .
H28 H 0.7478 0.2094 0.6062 0.0554 Uiso 1.00 calc . . .
H29 H 0.8226 0.3390 0.6432 0.0554 Uiso 1.00 calc . . .
H30 H 0.5237 0.0733 0.6980 0.0486 Uiso 0.50 calc P . .
H31 H 0.4923 0.0445 0.5925 0.0486 Uiso 0.50 calc P . .
H32 H 0.6190 0.0911 0.6421 0.0486 Uiso 0.50 calc P . .
H33 H 0.3260 0.7685 1.1271 0.2240 Uiso 1.00 calc . . .
H34 H 0.3604 0.7531 1.0326 0.2240 Uiso 1.00 calc . . .
H35 H 0.2458 0.7639 1.0432 0.2240 Uiso 1.00 calc . . .
H36 H 0.1738 0.6120 1.1517 0.1853 Uiso 1.00 calc . . .
H37 H 0.0897 0.6038 1.0685 0.1853 Uiso 1.00 calc . . .
H38 H 0.1121 0.4979 1.0724 0.1853 Uiso 1.00 calc . . .
H39 H 0.2885 0.4845 1.0495 0.1259 Uiso 1.00 calc . . .
H40 H 0.3855 0.5837 1.0334 0.1259 Uiso 1.00 calc . . .
H41 H 0.3561 0.5968 1.1295 0.1259 Uiso 1.00 calc . . .
H42 H 0.1666 0.5505 0.5558 0.0370 Uiso 1.00 calc . . .
H43 H 0.2958 0.4786 0.5999 0.0458 Uiso 1.00 calc . . .
H44 H 0.3341 0.5396 0.5286 0.0458 Uiso 1.00 calc . . .
H45 H 0.3918 0.6002 0.6316 0.0458 Uiso 1.00 calc . . .
H46 H 0.3411 0.7685 0.6277 0.0592 Uiso 1.00 calc . . .
H47 H 0.2848 0.7074 0.5245 0.0592 Uiso 1.00 calc . . .
H48 H 0.2150 0.7458 0.5925 0.0592 Uiso 1.00 calc . . .
H49 H 0.1345 0.7497 0.7085 0.0410 Uiso 1.00 calc . . .
H50 H -0.0600 0.6499 0.6453 0.0501 Uiso 1.00 calc . . .
H51 H 0.0082 0.5967 0.5847 0.0501 Uiso 1.00 calc . . .
H52 H -0.0516 0.5385 0.6517 0.0501 Uiso 1.00 calc . . .
H53 H 0.1341 0.7461 0.8580 0.0850 Uiso 1.00 calc . . .
H54 H 0.0187 0.7435 0.8148 0.0850 Uiso 1.00 calc . . .
H55 H 0.0267 0.6324 0.8224 0.0850 Uiso 1.00 calc . . .
H56 H 0.3707 0.5514 0.7978 0.0352 Uiso 1.00 calc . . .
H57 H 0.5549 0.5794 0.8658 0.0385 Uiso 1.00 calc . . .
H58 H 0.6956 0.7613 0.9270 0.0392 Uiso 1.00 calc . . .
H59 H 0.7604 0.9578 0.9642 0.0470 Uiso 1.00 calc . . .
H60 H 0.7067 0.9990 0.8937 0.0470 Uiso 1.00 calc . . .
H61 H 0.6701 1.0070 0.9871 0.0470 Uiso 1.00 calc . . .
H62 H 0.4755 0.9791 0.9130 0.0458 Uiso 1.00 calc . . .
H63 H 0.5120 0.9697 0.8195 0.0458 Uiso 1.00 calc . . .
H64 H 0.3862 0.9029 0.8226 0.0458 Uiso 1.00 calc . . .
H65 H 0.4724 0.0492 0.6503 0.0484 Uiso 0.50 calc P . .
H66 H 0.5611 0.0640 0.5884 0.0484 Uiso 0.50 calc P . .
H67 H 0.6014 0.0953 0.6934 0.0484 Uiso 0.50 calc P . .

loop_
_atom_site_aniso_label
_atom_site_aniso_U_11
_atom_site_aniso_U_22
_atom_site_aniso_U_33
_atom_site_aniso_U_12
_atom_site_aniso_U_13
_atom_site_aniso_U_23
Rh1 0.0203(3) 0.0209(3) 0.0199(3) 0.0086(2) 0.0028(2) 0.0047(2)
Rh2 0.0249(3) 0.0236(3) 0.0175(3) 0.0113(2) 0.0007(2) 0.0038(2)
Cl1 0.0303(9) 0.0320(8) 0.0311(8) 0.0163(7) 0.0123(7) 0.0142(7)
Cl2 0.0276(9) 0.0245(8) 0.0220(8) 0.0097(7) -0.0025(7) 0.0039(6)
P1 0.0215(9) 0.0215(8) 0.0232(8) 0.0093(7) 0.0022(7) 0.0040(7)
P2 0.0253(9) 0.0225(8) 0.0237(8) 0.0109(7) -0.0025(7) 0.0033(7)
O1 0.019(2) 0.019(2) 0.044(3) 0.006(2) 0.007(2) 0.004(2)
O2 0.029(3) 0.024(2) 0.046(3) 0.009(2) -0.013(2) 0.002(2)
N1 0.034(3) 0.039(3) 0.026(3) 0.018(3) 0.009(3) 0.009(3)
N2 0.051(4) 0.034(3) 0.020(3) 0.017(3) 0.004(3) 0.003(3)
C1 0.031(4) 0.021(3) 0.021(3) 0.015(3) 0.005(3) 0.003(3)
C2 0.046(5) 0.042(4) 0.028(4) 0.020(4) 0.017(4) 0.009(3)
C3 0.23(1) 0.114(8) 0.082(7) 0.116(9) 0.108(9) 0.075(7)
C4 0.039(5) 0.088(6) 0.038(4) 0.017(5) 0.014(4) -0.001(4)
C5 0.038(5) 0.075(6) 0.053(5) 0.013(4) 0.023(4) 0.005(4)
C6 0.048(4) 0.039(4) 0.023(3) 0.024(4) 0.003(3) 0.009(3)
C7 0.043(4) 0.046(4) 0.028(4) 0.018(4) -0.000(3) 0.004(3)
C8 0.113(7) 0.076(6) 0.035(4) 0.070(6) -0.006(5) 0.012(4)
C9 0.026(4) 0.017(3) 0.043(4) 0.006(3) 0.007(3) 0.010(3)
C10 0.032(4) 0.031(4) 0.053(4) 0.009(3) 0.016(4) 0.014(3)
C11 0.039(4) 0.026(4) 0.039(4) 0.007(3) 0.002(3) 0.001(3)
C12 0.028(4) 0.025(3) 0.022(3) 0.009(3) 0.000(3) 0.004(3)
C13 0.020(3) 0.027(3) 0.029(3) 0.006(3) 0.005(3) 0.005(3)
C14 0.036(4) 0.026(4) 0.033(4) 0.006(3) 0.006(3) 0.011(3)
C15 0.032(4) 0.033(4) 0.033(4) 0.002(3) 0.013(3) 0.007(3)
C16 0.027(4) 0.039(4) 0.021(3) 0.014(3) 0.009(3) 0.005(3)
C17 0.029(4) 0.031(3) 0.017(3) 0.016(3) 0.004(3) 0.001(3)
C18 0.034(4) 0.052(5) 0.050(5) 0.014(4) 0.015(4) 0.015(4)
C19 0.037(4) 0.040(4) 0.048(4) 0.022(4) 0.008(4) 0.012(3)
C20 0.034(4) 0.033(4) 0.020(3) 0.011(3) 0.004(3) 0.008(3)
C21 0.059(5) 0.055(5) 0.018(4) 0.024(4) -0.000(4) 0.001(3)
C22 0.37(2) 0.045(7) 0.053(7) 0.024(10) -0.06(1) -0.012(5)
C23 0.075(8) 0.29(2) 0.020(5) 0.034(10) -0.001(5) -0.020(7)
C24 0.113(9) 0.16(1) 0.041(5) 0.084(8) -0.018(6) -0.000(6)
C25 0.031(4) 0.032(4) 0.029(4) 0.012(3) 0.005(3) 0.012(3)
C26 0.037(4) 0.040(4) 0.032(4) 0.009(3) 0.008(3) 0.011(3)
C27 0.059(5) 0.038(4) 0.060(5) 0.019(4) 0.020(4) 0.028(4)
C28 0.035(4) 0.033(4) 0.038(4) 0.019(3) 0.004(3) 0.010(3)
C29 0.028(4) 0.043(4) 0.061(5) 0.018(3) 0.003(4) 0.025(4)
C30 0.102(7) 0.096(7) 0.051(5) 0.084(6) 0.022(5) 0.015(5)
C31 0.028(4) 0.030(3) 0.019(3) 0.014(3) -0.005(3) 0.004(3)
C32 0.033(4) 0.023(3) 0.027(3) 0.010(3) -0.002(3) 0.005(3)
C33 0.036(4) 0.032(4) 0.028(4) 0.019(3) 0.002(3) 0.005(3)
C34 0.026(4) 0.047(4) 0.024(3) 0.020(3) -0.001(3) 0.005(3)
C35 0.028(4) 0.030(4) 0.019(3) 0.003(3) 0.007(3) -0.001(3)
C36 0.034(4) 0.018(3) 0.020(3) 0.007(3) 0.003(3) 0.001(3)
C37 0.036(4) 0.035(4) 0.035(4) 0.010(3) -0.001(3) 0.001(3)
C38 0.042(4) 0.028(4) 0.033(4) 0.008(3) -0.010(3) 0.005(3)
C39 0.057(6) 0.083(7) 0.092(7) 0.036(6) 0.020(6) 0.028(6)
C40 0.045(6) 0.118(9) 0.084(7) 0.050(6) 0.009(6) -0.011(7)
C41 0.048(6) 0.120(10) 0.100(9) 0.043(7) 0.026(6) 0.008(7)

loop_
_geom_bond_atom_site_label_1
_geom_bond_atom_site_label_2
_geom_bond_distance
_geom_bond_site_symmetry_1
_geom_bond_site_symmetry_2
_geom_bond_publ_flag
RH1 CL1 2.409(2) . . yes
RH1 CL2 2.438(1) . . yes
RH1 P1 2.165(1) . . yes
RH1 C1 1.865(6) . . yes
H24 RH1 2.984 . . no
RH2 CL1 2.446(1) . . yes
RH2 CL2 2.388(1) . . yes
RH2 P2 2.164(2) . . yes
RH2 C20 1.870(6) . . yes
H56 RH2 2.918 . . no
P1 O1 1.642(4) . . yes
P1 C6 1.831(6) . . yes
P1 C9 1.841(6) . . yes
P2 O2 1.653(4) . . yes
P2 C25 1.832(6) . . yes
P2 C28 1.826(6) . . yes
O1 C12 1.382(7) . . yes
O2 C31 1.392(7) . . yes
N1 C1 1.159(7) . . yes
N1 C2 1.444(8) . . yes
N2 C20 1.152(7) . . yes
N2 C21 1.454(8) . . yes
C2 C3 1.497(9) . . yes
C2 C4 1.510(10) . . yes
C2 C5 1.52(1) . . yes
C6 C7 1.526(9) . . yes
C6 C8 1.535(8) . . yes
C9 C10 1.531(9) . . yes
C9 C11 1.519(9) . . yes
C12 C13 1.381(8) . . yes
C12 C17 1.406(8) . . yes
C13 C14 1.376(8) . . yes
C14 C15 1.381(9) . . yes
C15 C16 1.381(8) . . yes
C16 C17 1.392(8) . . yes
C16 C18 1.502(9) . . yes
C17 C19 1.508(8) . . yes
C21 C22 1.47(1) . . yes
C21 C23 1.48(1) . . yes
C21 C24 1.50(1) . . yes
C25 C26 1.531(9) . . yes
C25 C27 1.547(8) . . yes
C28 C29 1.528(9) . . yes
C28 C30 1.523(10) . . yes
C31 C32 1.391(7) . . yes
C31 C36 1.389(8) . . yes
C32 C33 1.390(8) . . yes
C33 C34 1.370(8) . . yes
C34 C35 1.404(8) . . yes
C35 C36 1.387(8) . . yes
C35 C37 1.503(8) . . yes
C36 C38 1.503(8) . . yes
C39 C40 1.46(1) . . yes
C39 C41 1.46(1) . 2_557 yes
C40 C41 1.36(1) . . yes
C40 C42 1.50(2) . . yes
C3 H1 0.950 . . no
C3 H2 0.950 . . no
C3 H3 0.950 . . no
C4 H4 0.950 . . no
C4 H5 0.950 . . no
C4 H6 0.950 . . no
C5 H7 0.950 . . no
C5 H8 0.950 . . no
C5 H9 0.950 . . no
C6 H10 0.950 . . no
C7 H11 0.950 . . no
C7 H12 0.950 . . no
C7 H13 0.950 . . no
C8 H14 0.950 . . no
C8 H15 0.950 . . no
C8 H16 0.950 . . no
C9 H17 0.950 . . no
C10 H18 0.950 . . no
C10 H19 0.950 . . no
C10 H20 0.950 . . no
C11 H21 0.950 . . no
C11 H22 0.950 . . no
C11 H23 0.950 . . no
C13 H24 0.950 . . no
C14 H25 0.950 . . no
C15 H26 0.950 . . no
C18 H27 0.950 . . no
C18 H28 0.950 . . no
C18 H29 0.950 . . no
C19 H30 0.951 . . no
C19 H31 0.948 . . no
C19 H32 0.950 . . no
C19 H65 0.950 . . no
C19 H66 0.950 . . no
C19 H67 0.950 . . no
C22 H33 0.950 . . no
C22 H34 0.950 . . no
C22 H35 0.950 . . no
C23 H36 0.950 . . no
C23 H37 0.950 . . no
C23 H38 0.950 . . no
C24 H39 0.950 . . no
C24 H40 0.950 . . no
C24 H41 0.950 . . no
C25 H42 0.950 . . no
C26 H43 0.950 . . no
C26 H44 0.950 . . no
C26 H45 0.950 . . no
C27 H46 0.950 . . no
C27 H47 0.950 . . no
C27 H48 0.950 . . no
C28 H49 0.950 . . no
C29 H50 0.950 . . no
C29 H51 0.950 . . no
C29 H52 0.950 . . no
C30 H53 0.950 . . no
C30 H54 0.950 . . no
C30 H55 0.950 . . no
C32 H56 0.950 . . no
C33 H57 0.950 . . no
C34 H58 0.950 . . no
C37 H59 0.950 . . no
C37 H60 0.950 . . no
C37 H61 0.950 . . no
C38 H62 0.950 . . no
C38 H63 0.950 . . no
C38 H64 0.950 . . no
